data_1523600
loop_
_publ_author_name
'Ferguson, W.H.jr.'
'Grant, N.J.'
'Giessen, B.C.'

_publ_section_title
;
 The constitution diagram tantalum-iridium
;
_journal_name_full 'Transactions of the Metallurgical Society of Aime'
_journal_page_first 1401
_journal_page_last 1406
_journal_volume 227
_journal_year 1963
_chemical_formula_sum 'Ir Ta'
_space_group_IT_number 51
_symmetry_space_group_name_Hall '-P 2a 2a'
_symmetry_space_group_name_H-M 'P m m a'
_cell_angle_alpha 90
_cell_angle_beta 90
_cell_angle_gamma 90
_cell_formula_units_Z 6
_cell_length_a 13.661
_cell_length_b 2.83
_cell_length_c 4.803
_cell_volume 185.687
_citation_journal_id_ASTM TMSAAB
_cod_data_source_file Ferguson_TMSAAB_1963_815.cif
_cod_data_source_block Ir1Ta1
_cod_original_formula_sum 'Ir1 Ta1'
_cod_database_code 1523600

loop_
_symmetry_equiv_pos_as_xyz
x,y,z
-x+1/2,-y,z
x+1/2,-y,-z
-x,y,-z
-x,-y,-z
x-1/2,y,-z
-x-1/2,y,z
x,-y,z

loop_
_atom_site_label
_atom_site_type_symbol
_atom_site_fract_x
_atom_site_fract_y
_atom_site_fract_z
_atom_site_occupancy
_atom_site_U_iso_or_equiv
Ta1 Ta 0.25 0 0.04 1 0.0
Ta2 Ta 0.917 0 0.32 1 0.0
Ir2 Ir 0.917 0.5 0.82 1 0.0
Ir1 Ir 0.25 0.5 0.54 1 0.0
